data_2021533
loop_
_publ_author_name
'Hamamci Alisir, Sevim'
'Dege, Necmi'
'Tapramaz, Recep'

_publ_section_title
;
 Synthesis, crystal structures and characterizations of three new
 copper(II) complexes including anti-inflammatory diclofenac
;
_journal_coeditor_code QF3021
_journal_issue 4
_journal_name_full 'Acta Crystallographica Section C'
_journal_page_first 388
_journal_page_last 397
_journal_paper_doi 10.1107/S2053229619001827
_journal_volume 75
_journal_year 2019
_chemical_formula_iupac '[Cu2 (C14 H10 Cl2 N1 O2)4 (C H4 O)2]'
_chemical_formula_moiety 'C58 H48 Cl8 Cu2 N4 O10'
_chemical_formula_sum 'C58 H48 Cl8 Cu2 N4 O10'
_chemical_formula_weight 1371.68
_chemical_name_systematic
Tetrakis{\m-2-[2-(2,6-dichloroanilino)phenyl]acetato-\k^2^<i>O</i>:<i>O</i>'}bis(methanol-\k<i>O</i>)copper(II)
_space_group_crystal_system triclinic
_space_group_IT_number 2
_space_group_name_Hall '-P 1'
_space_group_name_H-M_alt 'P -1'
_symmetry_space_group_name_Hall '-P 1'
_symmetry_space_group_name_H-M 'P -1'
_atom_sites_solution_hydrogens mixed
_audit_creation_method SHELXL-2018/1
_cell_angle_alpha 113.097(4)
_cell_angle_beta 90.217(4)
_cell_angle_gamma 99.529(4)
_cell_formula_units_Z 1
_cell_length_a 10.5258(5)
_cell_length_b 11.9908(6)
_cell_length_c 13.0098(7)
_cell_measurement_reflns_used 18832
_cell_measurement_temperature 296(2)
_cell_measurement_theta_max 27.56
_cell_measurement_theta_min 1.71
_cell_volume 1485.26(14)
_computing_cell_refinement
;
X-AREA (Stoe & Cie, 2002)
;
_computing_data_collection
;
X-AREA (Stoe & Cie, 2002)
;
_computing_data_reduction
;
X-RED32 (Stoe & Cie, 2002)
;
_computing_molecular_graphics
;
ORTEP-3 for Windows (Farrugia, 2012)
;
_computing_publication_material
;
WinGX (Farrugia, 2012) and PLATON (Spek, 2009)
;
_computing_structure_refinement
;
SHELXL (Sheldrick, 2015b)
;
_computing_structure_solution
;
SHELXT (Sheldrick, 2015a)
;
_diffrn_ambient_temperature 296(2)
_diffrn_detector 'image plate (34 cm diameter)'
_diffrn_detector_area_resol_mean 6.67
_diffrn_measured_fraction_theta_full 1.000
_diffrn_measured_fraction_theta_max 0.996
_diffrn_measurement_device '2-circle goniometer'
_diffrn_measurement_device_type 'Stoe IPDS 2'
_diffrn_measurement_method 'rotation method'
_diffrn_radiation_monochromator 'plane graphite'
_diffrn_radiation_type 'Mo K\a'
_diffrn_radiation_wavelength 0.71073
_diffrn_reflns_av_R_equivalents 0.0489
_diffrn_reflns_av_unetI/netI 0.0430
_diffrn_reflns_limit_h_max 13
_diffrn_reflns_limit_h_min -13
_diffrn_reflns_limit_k_max 15
_diffrn_reflns_limit_k_min -14
_diffrn_reflns_limit_l_max 16
_diffrn_reflns_limit_l_min -16
_diffrn_reflns_number 17101
_diffrn_reflns_theta_full 25.242
_diffrn_reflns_theta_max 27.042
_diffrn_reflns_theta_min 1.707
_diffrn_source 'sealed X-ray tube, 12 x 0.4 mm long-fine focus'
_diffrn_source_current 45
_diffrn_source_power 2.25
_diffrn_source_voltage 50
_exptl_absorpt_coefficient_mu 1.137
_exptl_absorpt_correction_T_max 0.7990
_exptl_absorpt_correction_T_min 0.5231
_exptl_absorpt_correction_type integration
_exptl_absorpt_process_details
;
(X-RED32; Stoe & Cie, 2002)
;
_exptl_crystal_colour Blue
_exptl_crystal_density_diffrn 1.534
_exptl_crystal_description prism
_exptl_crystal_F_000 698
_exptl_crystal_size_max 0.620
_exptl_crystal_size_mid 0.483
_exptl_crystal_size_min 0.240
_refine_diff_density_max 0.369
_refine_diff_density_min -0.313
_refine_ls_extinction_method none
_refine_ls_goodness_of_fit_ref 0.982
_refine_ls_hydrogen_treatment mixed
_refine_ls_matrix_type full
_refine_ls_number_parameters 381
_refine_ls_number_reflns 6511
_refine_ls_number_restraints 6
_refine_ls_restrained_S_all 0.986
_refine_ls_R_factor_all 0.0484
_refine_ls_R_factor_gt 0.0350
_refine_ls_shift/su_max 0.002
_refine_ls_shift/su_mean 0.000
_refine_ls_structure_factor_coef Fsqd
_refine_ls_weighting_details 'w=1/[\s^2^(Fo^2^)+(0.0514P)^2^] where P=(Fo^2^+2Fc^2^)/3'
_refine_ls_weighting_scheme calc
_refine_ls_wR_factor_gt 0.0877
_refine_ls_wR_factor_ref 0.0915
_reflns_number_gt 5112
_reflns_number_total 6511
_reflns_threshold_expression 'I > 2\s(I)'
_cod_data_source_file qf3021sup1.cif
_cod_data_source_block 1
_cod_depositor_comments 'Adding full bibliography for 2021533--2021535.cif.'
_cod_database_code 2021533
_cod_database_fobs_code 2021533
_shelx_space_group_comment
;
The symmetry employed for this shelxl refinement is uniquely defined
by the following loop, which should always be used as a source of
symmetry information in preference to the above space-group names.
They are only intended as comments.
;

loop_
_space_group_symop_operation_xyz
'x, y, z'
'-x, -y, -z'

loop_
_atom_site_type_symbol
_atom_site_label
_atom_site_fract_x
_atom_site_fract_y
_atom_site_fract_z
_atom_site_U_iso_or_equiv
_atom_site_adp_type
_atom_site_calc_flag
_atom_site_occupancy
Cu Cu1 0.62472(2) 0.52584(2) 1.00611(2) 0.03371(8) Uani d 1
Cl Cl4 0.83375(8) -0.08701(8) 0.89976(7) 0.0768(2) Uani d 1
Cl Cl3 0.85861(10) 0.30347(8) 0.78876(8) 0.0866(3) Uani d 1
Cl Cl2 0.16436(11) 0.59749(10) 0.76281(7) 0.0937(3) Uani d 1
Cl Cl1 0.35861(10) 0.36461(9) 0.36844(8) 0.0894(3) Uani d 1
O O4 0.62230(15) 0.36876(14) 1.01926(13) 0.0455(4) Uani d 1
O O3 0.40678(15) 0.32667(14) 1.01186(14) 0.0489(4) Uani d 1
O O2 0.60524(15) 0.43459(15) 0.84294(12) 0.0470(4) Uani d 1
O O1 0.38967(15) 0.39115(15) 0.83091(12) 0.0483(4) Uani d 1
O O5 0.83487(16) 0.5793(2) 1.01673(17) 0.0632(5) Uani d 1
N N2 0.73925(19) 0.1329(2) 0.89084(18) 0.0531(5) Uani d 1
C C14 0.4971(2) 0.3826(2) 0.79014(17) 0.0396(5) Uani d 1
C C15 0.5167(2) 0.30170(19) 1.01925(16) 0.0378(4) Uani d 1
N N1 0.3130(2) 0.4168(2) 0.6095(2) 0.0598(6) Uani d 1
C C17 0.5110(2) 0.07874(19) 0.90659(18) 0.0372(4) Uani d 1
C C16 0.5230(2) 0.1793(2) 1.02367(18) 0.0411(5) Uani d 1
H H16A 0.453754 0.159035 1.065835 0.049 Uiso calc 1
H H16B 0.604480 0.184519 1.061892 0.049 Uiso calc 1
C C23 0.8557(2) 0.1087(2) 0.84249(19) 0.0456(5) Uani d 1
C C22 0.6184(2) 0.0558(2) 0.84408(18) 0.0404(5) Uani d 1
C C12 0.3755(2) 0.2299(2) 0.60337(17) 0.0449(5) Uani d 1
C C18 0.3916(2) 0.0066(2) 0.8594(2) 0.0459(5) Uani d 1
H H18 0.318817 0.022334 0.899259 0.055 Uiso calc 1
C C7 0.2868(2) 0.2867(2) 0.57186(18) 0.0465(5) Uani d 1
C C13 0.5015(2) 0.3034(2) 0.66690(18) 0.0512(6) Uani d 1
H H13A 0.538808 0.356621 0.630494 0.061 Uiso calc 1
H H13B 0.559761 0.246567 0.660437 0.061 Uiso calc 1
C C28 0.9269(2) 0.1854(2) 0.7973(2) 0.0504(5) Uani d 1
C C19 0.3787(2) -0.0882(2) 0.7544(2) 0.0530(6) Uani d 1
H H19 0.297905 -0.135746 0.724102 0.064 Uiso calc 1
C C5 0.1809(3) 0.5699(3) 0.6232(2) 0.0587(6) Uani d 1
C C6 0.2517(2) 0.4810(2) 0.5613(2) 0.0529(6) Uani d 1
C C21 0.6051(2) -0.0404(2) 0.7394(2) 0.0515(6) Uani d 1
H H21 0.677187 -0.056897 0.698858 0.062 Uiso calc 1
C C26 1.1011(2) 0.0759(3) 0.7665(2) 0.0648(8) Uani d 1
H H26 1.183182 0.065756 0.742638 0.078 Uiso calc 1
C C8 0.1751(3) 0.2163(3) 0.5065(2) 0.0578(6) Uani d 1
H H8 0.116684 0.254285 0.484193 0.069 Uiso calc 1
C C11 0.3481(3) 0.1035(2) 0.5707(2) 0.0592(7) Uani d 1
H H11 0.406241 0.064457 0.591920 0.071 Uiso calc 1
C C24 0.9129(2) 0.0131(2) 0.8444(2) 0.0509(6) Uani d 1
C C25 1.0338(3) -0.0035(3) 0.8074(2) 0.0631(7) Uani d 1
H H25 1.069356 -0.068278 0.810327 0.076 Uiso calc 1
C C20 0.4853(2) -0.1121(2) 0.6949(2) 0.0539(6) Uani d 1
H H20 0.477039 -0.176626 0.624557 0.065 Uiso calc 1
C C10 0.2349(3) 0.0339(3) 0.5067(2) 0.0701(9) Uani d 1
H H10 0.217088 -0.050950 0.485963 0.084 Uiso calc 1
C C9 0.1501(3) 0.0903(3) 0.4743(2) 0.0672(8) Uani d 1
H H9 0.075018 0.043575 0.430226 0.081 Uiso calc 1
C C4 0.1240(3) 0.6380(3) 0.5780(3) 0.0665(7) Uani d 1
H H4 0.077215 0.696516 0.622045 0.080 Uiso calc 1
C C2 0.2059(3) 0.5318(3) 0.4029(3) 0.0672(7) Uani d 1
H H2A 0.213237 0.517511 0.327771 0.081 Uiso calc 1
C C27 1.0482(2) 0.1701(3) 0.7604(2) 0.0598(7) Uani d 1
H H27 1.093533 0.223500 0.731672 0.072 Uiso calc 1
C C1 0.2645(3) 0.4657(3) 0.4498(2) 0.0588(6) Uani d 1
C C3 0.1369(3) 0.6188(3) 0.4680(3) 0.0708(8) Uani d 1
H H3 0.098957 0.664478 0.437115 0.085 Uiso calc 1
C C29 0.8947(3) 0.6347(4) 0.9482(3) 0.0878(11) Uani d 1
H H29A 0.986590 0.651599 0.964286 0.132 Uiso calc 1
H H29B 0.873667 0.580021 0.870947 0.132 Uiso calc 1
H H29C 0.864663 0.710374 0.962341 0.132 Uiso calc 1
H H5 0.8831(14) 0.547(3) 1.043(3) 0.132 Uiso d 1
H H2 0.736(3) 0.2071(16) 0.916(2) 0.052(8) Uiso d 1
H H1 0.331(3) 0.454(3) 0.6791(15) 0.077(10) Uiso d 1

loop_
_atom_site_aniso_label
_atom_site_aniso_U_11
_atom_site_aniso_U_22
_atom_site_aniso_U_33
_atom_site_aniso_U_12
_atom_site_aniso_U_13
_atom_site_aniso_U_23
Cu1 0.03398(13) 0.03066(14) 0.03555(13) 0.00819(9) 0.00045(9) 0.01130(9)
Cl4 0.0804(5) 0.0800(5) 0.0909(5) 0.0253(4) 0.0235(4) 0.0519(4)
Cl3 0.1045(6) 0.0685(5) 0.1028(6) 0.0282(5) 0.0185(5) 0.0461(5)
Cl2 0.1157(7) 0.1037(7) 0.0583(4) 0.0344(6) 0.0115(4) 0.0229(4)
Cl1 0.1132(7) 0.0830(6) 0.0783(5) 0.0383(5) 0.0316(5) 0.0307(4)
O4 0.0436(8) 0.0412(9) 0.0582(9) 0.0112(7) 0.0043(7) 0.0254(7)
O3 0.0452(9) 0.0382(9) 0.0683(10) 0.0124(7) 0.0058(7) 0.0246(8)
O2 0.0437(8) 0.0525(10) 0.0386(8) 0.0105(7) -0.0010(6) 0.0109(7)
O1 0.0447(8) 0.0552(10) 0.0356(7) 0.0105(7) 0.0000(6) 0.0076(7)
O5 0.0385(9) 0.0749(13) 0.0740(12) 0.0005(8) -0.0022(8) 0.0313(10)
N2 0.0361(10) 0.0439(12) 0.0644(13) 0.0075(9) 0.0095(9) 0.0057(10)
C14 0.0476(12) 0.0379(11) 0.0350(10) 0.0125(9) 0.0000(9) 0.0145(9)
C15 0.0480(12) 0.0335(11) 0.0345(10) 0.0139(9) 0.0059(8) 0.0138(8)
N1 0.0709(14) 0.0472(13) 0.0554(13) 0.0080(10) -0.0193(11) 0.0153(10)
C17 0.0393(10) 0.0313(11) 0.0477(11) 0.0117(8) 0.0046(8) 0.0208(9)
C16 0.0487(12) 0.0379(12) 0.0449(11) 0.0146(9) 0.0098(9) 0.0224(9)
C23 0.0335(10) 0.0512(14) 0.0456(12) 0.0073(9) 0.0025(9) 0.0126(10)
C22 0.0353(10) 0.0394(12) 0.0490(12) 0.0107(8) 0.0048(9) 0.0186(9)
C12 0.0544(13) 0.0484(14) 0.0293(10) 0.0114(10) 0.0067(9) 0.0120(9)
C18 0.0370(11) 0.0439(13) 0.0615(14) 0.0111(9) 0.0069(10) 0.0245(11)
C7 0.0509(13) 0.0460(13) 0.0364(11) 0.0026(10) 0.0003(9) 0.0123(9)
C13 0.0507(13) 0.0593(15) 0.0365(11) 0.0160(11) 0.0016(9) 0.0092(10)
C28 0.0482(13) 0.0500(14) 0.0471(12) 0.0042(10) 0.0011(10) 0.0149(10)
C19 0.0419(12) 0.0467(14) 0.0656(15) 0.0043(10) -0.0077(11) 0.0189(12)
C5 0.0548(14) 0.0571(16) 0.0571(15) 0.0049(12) -0.0042(11) 0.0172(12)
C6 0.0513(13) 0.0453(14) 0.0575(14) 0.0023(10) -0.0104(11) 0.0183(11)
C21 0.0488(13) 0.0506(14) 0.0505(13) 0.0149(11) 0.0098(10) 0.0128(11)
C26 0.0381(12) 0.101(2) 0.0523(14) 0.0188(14) 0.0104(11) 0.0254(15)
C8 0.0516(14) 0.0666(17) 0.0464(13) 0.0000(12) -0.0052(10) 0.0176(12)
C11 0.0881(19) 0.0490(15) 0.0388(12) 0.0160(13) 0.0077(12) 0.0142(10)
C24 0.0475(12) 0.0590(15) 0.0493(13) 0.0159(11) 0.0077(10) 0.0225(11)
C25 0.0524(14) 0.086(2) 0.0571(15) 0.0340(14) 0.0074(12) 0.0262(14)
C20 0.0578(14) 0.0459(14) 0.0488(13) 0.0129(11) -0.0042(11) 0.0078(11)
C10 0.105(2) 0.0441(15) 0.0469(14) -0.0068(15) 0.0107(15) 0.0107(12)
C9 0.0717(18) 0.0671(19) 0.0435(13) -0.0172(15) -0.0014(12) 0.0133(13)
C4 0.0573(16) 0.0557(17) 0.081(2) 0.0137(13) -0.0056(14) 0.0207(14)
C2 0.0735(18) 0.0695(19) 0.0615(16) 0.0029(15) -0.0080(14) 0.0332(14)
C27 0.0485(13) 0.0768(19) 0.0476(13) -0.0029(13) 0.0061(11) 0.0235(13)
C1 0.0620(16) 0.0539(16) 0.0586(15) 0.0072(12) 0.0007(12) 0.0215(12)
C3 0.0716(19) 0.068(2) 0.082(2) 0.0105(15) -0.0123(16) 0.0405(16)
C29 0.076(2) 0.091(3) 0.078(2) -0.0196(18) 0.0110(17) 0.0284(18)

loop_
_atom_type_symbol
_atom_type_description
_atom_type_scat_dispersion_real
_atom_type_scat_dispersion_imag
_atom_type_scat_source
C C 0.0033 0.0016 'International Tables Vol C Tables 4.2.6.8 and 6.1.1.4'
H H 0.0000 0.0000 'International Tables Vol C Tables 4.2.6.8 and 6.1.1.4'
Cl Cl 0.1484 0.1585 'International Tables Vol C Tables 4.2.6.8 and 6.1.1.4'
N N 0.0061 0.0033 'International Tables Vol C Tables 4.2.6.8 and 6.1.1.4'
O O 0.0106 0.0060 'International Tables Vol C Tables 4.2.6.8 and 6.1.1.4'
Cu Cu 0.3201 1.2651 'International Tables Vol C Tables 4.2.6.8 and 6.1.1.4'

loop_
_geom_angle_atom_site_label_1
_geom_angle_atom_site_label_2
_geom_angle_atom_site_label_3
_geom_angle_site_symmetry_1
_geom_angle_site_symmetry_3
_geom_angle
_geom_angle_publ_flag
O3 Cu1 O4 2_667 . 169.60(6) y
O3 Cu1 O2 2_667 . 90.02(7) y
O4 Cu1 O2 . . 87.92(7) y
O3 Cu1 O1 2_667 2_667 89.46(7) y
O4 Cu1 O1 . 2_667 90.76(7) y
O2 Cu1 O1 . 2_667 169.70(6) ?
O3 Cu1 O5 2_667 . 93.77(7) y
O4 Cu1 O5 . . 96.57(7) y
O2 Cu1 O5 . . 95.55(7) y
O1 Cu1 O5 2_667 . 94.74(7) y
O3 Cu1 Cu1 2_667 2_667 83.20(5) y
O4 Cu1 Cu1 . 2_667 86.46(5) y
O2 Cu1 Cu1 . 2_667 84.89(5) ?
O1 Cu1 Cu1 2_667 2_667 84.84(5) ?
O5 Cu1 Cu1 . 2_667 176.95(6) y
C15 O4 Cu1 . . 120.47(14) ?
C15 O3 Cu1 . 2_667 124.41(15) ?
C14 O2 Cu1 . . 122.47(14) ?
C14 O1 Cu1 . 2_667 121.76(13) ?
C29 O5 Cu1 . . 121.02(19) ?
C29 O5 H5 . . 114.2(12) ?
Cu1 O5 H5 . . 121.4(12) ?
C23 N2 C22 . . 122.94(19) ?
C23 N2 H2 . . 111.7(19) ?
C22 N2 H2 . . 113.6(19) ?
O1 C14 O2 . . 125.66(19) ?
O1 C14 C13 . . 119.10(19) ?
O2 C14 C13 . . 115.24(19) ?
O3 C15 O4 . . 125.4(2) ?
O3 C15 C16 . . 117.42(19) ?
O4 C15 C16 . . 117.11(19) ?
C6 N1 C7 . . 123.4(2) ?
C6 N1 H1 . . 115(2) ?
C7 N1 H1 . . 113(2) ?
C18 C17 C22 . . 118.5(2) ?
C18 C17 C16 . . 120.05(19) ?
C22 C17 C16 . . 121.48(19) ?
C15 C16 C17 . . 110.75(17) ?
C15 C16 H16A . . 109.5 ?
C17 C16 H16A . . 109.5 ?
C15 C16 H16B . . 109.5 ?
C17 C16 H16B . . 109.5 ?
H16A C16 H16B . . 108.1 ?
C24 C23 C28 . . 115.6(2) ?
C24 C23 N2 . . 122.3(2) ?
C28 C23 N2 . . 121.9(2) ?
C21 C22 C17 . . 120.0(2) ?
C21 C22 N2 . . 121.8(2) ?
C17 C22 N2 . . 118.24(19) ?
C11 C12 C7 . . 118.7(2) ?
C11 C12 C13 . . 120.5(2) ?
C7 C12 C13 . . 120.7(2) ?
C19 C18 C17 . . 121.2(2) ?
C19 C18 H18 . . 119.4 ?
C17 C18 H18 . . 119.4 ?
C8 C7 C12 . . 120.0(2) ?
C8 C7 N1 . . 121.6(2) ?
C12 C7 N1 . . 118.4(2) ?
C12 C13 C14 . . 116.90(19) ?
C12 C13 H13A . . 108.1 ?
C14 C13 H13A . . 108.1 ?
C12 C13 H13B . . 108.1 ?
C14 C13 H13B . . 108.1 ?
H13A C13 H13B . . 107.3 ?
C27 C28 C23 . . 122.4(2) ?
C27 C28 Cl3 . . 119.8(2) ?
C23 C28 Cl3 . . 117.78(19) ?
C20 C19 C18 . . 119.9(2) ?
C20 C19 H19 . . 120.1 ?
C18 C19 H19 . . 120.1 ?
C4 C5 C6 . . 122.7(3) ?
C4 C5 Cl2 . . 118.5(2) ?
C6 C5 Cl2 . . 118.8(2) ?
C5 C6 N1 . . 121.9(2) ?
C5 C6 C1 . . 116.0(2) ?
N1 C6 C1 . . 122.0(3) ?
C20 C21 C22 . . 120.4(2) ?
C20 C21 H21 . . 119.8 ?
C22 C21 H21 . . 119.8 ?
C25 C26 C27 . . 120.3(2) ?
C25 C26 H26 . . 119.9 ?
C27 C26 H26 . . 119.9 ?
C9 C8 C7 . . 120.4(3) ?
C9 C8 H8 . . 119.8 ?
C7 C8 H8 . . 119.8 ?
C12 C11 C10 . . 120.9(3) ?
C12 C11 H11 . . 119.5 ?
C10 C11 H11 . . 119.5 ?
C25 C24 C23 . . 122.6(2) ?
C25 C24 Cl4 . . 117.8(2) ?
C23 C24 Cl4 . . 119.54(18) ?
C26 C25 C24 . . 119.6(3) ?
C26 C25 H25 . . 120.2 ?
C24 C25 H25 . . 120.2 ?
C19 C20 C21 . . 120.0(2) ?
C19 C20 H20 . . 120.0 ?
C21 C20 H20 . . 120.0 ?
C9 C10 C11 . . 119.8(3) ?
C9 C10 H10 . . 120.1 ?
C11 C10 H10 . . 120.1 ?
C10 C9 C8 . . 120.2(3) ?
C10 C9 H9 . . 119.9 ?
C8 C9 H9 . . 119.9 ?
C3 C4 C5 . . 119.6(3) ?
C3 C4 H4 . . 120.2 ?
C5 C4 H4 . . 120.2 ?
C3 C2 C1 . . 119.8(3) ?
C3 C2 H2A . . 120.1 ?
C1 C2 H2A . . 120.1 ?
C26 C27 C28 . . 119.5(3) ?
C26 C27 H27 . . 120.3 ?
C28 C27 H27 . . 120.3 ?
C2 C1 C6 . . 121.8(3) ?
C2 C1 Cl1 . . 118.6(2) ?
C6 C1 Cl1 . . 119.6(2) ?
C4 C3 C2 . . 120.0(3) ?
C4 C3 H3 . . 120.0 ?
C2 C3 H3 . . 120.0 ?
O5 C29 H29A . . 109.5 ?
O5 C29 H29B . . 109.5 ?
H29A C29 H29B . . 109.5 ?
O5 C29 H29C . . 109.5 ?
H29A C29 H29C . . 109.5 ?
H29B C29 H29C . . 109.5 ?

loop_
_geom_bond_atom_site_label_1
_geom_bond_atom_site_label_2
_geom_bond_site_symmetry_2
_geom_bond_distance
_geom_bond_publ_flag
Cu1 O3 2_667 1.9519(16) y
Cu1 O4 . 1.9532(15) y
Cu1 O2 . 1.9610(15) y
Cu1 O1 2_667 1.9764(15) y
Cu1 O5 . 2.1866(17) y
Cu1 Cu1 2_667 2.5854(5) y
Cl4 C24 . 1.734(3) ?
Cl3 C28 . 1.729(3) ?
Cl2 C5 . 1.729(3) ?
Cl1 C1 . 1.723(3) ?
O4 C15 . 1.260(3) ?
O3 C15 . 1.254(3) ?
O2 C14 . 1.256(3) ?
O1 C14 . 1.254(3) ?
O5 C29 . 1.401(4) ?
O5 H5 . 0.829(9) ?
N2 C23 . 1.401(3) ?
N2 C22 . 1.417(3) ?
N2 H2 . 0.824(17) ?
C14 C13 . 1.515(3) ?
C15 C16 . 1.503(3) ?
N1 C6 . 1.393(3) ?
N1 C7 . 1.417(3) ?
N1 H1 . 0.842(17) ?
C17 C18 . 1.387(3) ?
C17 C22 . 1.396(3) ?
C17 C16 . 1.516(3) ?
C16 H16A . 0.9700 ?
C16 H16B . 0.9700 ?
C23 C24 . 1.388(3) ?
C23 C28 . 1.398(3) ?
C22 C21 . 1.385(3) ?
C12 C11 . 1.383(4) ?
C12 C7 . 1.389(3) ?
C12 C13 . 1.501(3) ?
C18 C19 . 1.381(3) ?
C18 H18 . 0.9300 ?
C7 C8 . 1.385(3) ?
C13 H13A . 0.9700 ?
C13 H13B . 0.9700 ?
C28 C27 . 1.380(4) ?
C19 C20 . 1.371(4) ?
C19 H19 . 0.9300 ?
C5 C4 . 1.381(4) ?
C5 C6 . 1.390(4) ?
C6 C1 . 1.399(4) ?
C21 C20 . 1.381(4) ?
C21 H21 . 0.9300 ?
C26 C25 . 1.366(4) ?
C26 C27 . 1.368(4) ?
C26 H26 . 0.9300 ?
C8 C9 . 1.378(4) ?
C8 H8 . 0.9300 ?
C11 C10 . 1.388(4) ?
C11 H11 . 0.9300 ?
C24 C25 . 1.380(3) ?
C25 H25 . 0.9300 ?
C20 H20 . 0.9300 ?
C10 C9 . 1.360(5) ?
C10 H10 . 0.9300 ?
C9 H9 . 0.9300 ?
C4 C3 . 1.369(4) ?
C4 H4 . 0.9300 ?
C2 C3 . 1.376(4) ?
C2 C1 . 1.386(4) ?
C2 H2A . 0.9300 ?
C27 H27 . 0.9300 ?
C3 H3 . 0.9300 ?
C29 H29A . 0.9600 ?
C29 H29B . 0.9600 ?
C29 H29C . 0.9600 ?

loop_
_geom_hbond_atom_site_label_D
_geom_hbond_atom_site_label_H
_geom_hbond_atom_site_label_A
_geom_hbond_site_symmetry_A
_geom_hbond_distance_DH
_geom_hbond_distance_HA
_geom_hbond_distance_DA
_geom_hbond_angle_DHA
C29 H29A Cl2 1_655 0.96 3.15 3.701(3) 118.5
N2 H2 O4 . 0.824(17) 2.40(2) 3.125(3) 148(2)
N1 H1 O1 . 0.842(17) 2.48(3) 3.132(3) 135(3)

loop_
_geom_torsion_atom_site_label_1
_geom_torsion_atom_site_label_2
_geom_torsion_atom_site_label_3
_geom_torsion_atom_site_label_4
_geom_torsion_site_symmetry_1
_geom_torsion
Cu1 O1 C14 O2 2_667 -7.9(3)
Cu1 O1 C14 C13 2_667 171.88(16)
Cu1 O2 C14 O1 . 7.0(3)
Cu1 O2 C14 C13 . -172.79(16)
Cu1 O3 C15 O4 2_667 2.0(3)
Cu1 O3 C15 C16 2_667 -175.29(13)
Cu1 O4 C15 O3 . -0.4(3)
Cu1 O4 C15 C16 . 176.91(13)
O3 C15 C16 C17 . 84.8(2)
O4 C15 C16 C17 . -92.8(2)
C18 C17 C16 C15 . -95.1(2)
C22 C17 C16 C15 . 85.2(2)
C22 N2 C23 C24 . -71.7(3)
C22 N2 C23 C28 . 113.5(3)
C18 C17 C22 C21 . -2.6(3)
C16 C17 C22 C21 . 177.0(2)
C18 C17 C22 N2 . 177.5(2)
C16 C17 C22 N2 . -2.8(3)
C23 N2 C22 C21 . -8.4(4)
C23 N2 C22 C17 . 171.4(2)
C22 C17 C18 C19 . 1.8(3)
C16 C17 C18 C19 . -177.9(2)
C11 C12 C7 C8 . -1.7(3)
C13 C12 C7 C8 . 175.4(2)
C11 C12 C7 N1 . 177.5(2)
C13 C12 C7 N1 . -5.4(3)
C6 N1 C7 C8 . -18.3(4)
C6 N1 C7 C12 . 162.5(2)
C11 C12 C13 C14 . -107.3(3)
C7 C12 C13 C14 . 75.6(3)
O1 C14 C13 C12 . -5.7(3)
O2 C14 C13 C12 . 174.2(2)
C24 C23 C28 C27 . -2.2(3)
N2 C23 C28 C27 . 172.9(2)
C24 C23 C28 Cl3 . 178.11(18)
N2 C23 C28 Cl3 . -6.8(3)
C17 C18 C19 C20 . -0.1(4)
C4 C5 C6 N1 . 177.3(3)
Cl2 C5 C6 N1 . -2.2(4)
C4 C5 C6 C1 . 1.2(4)
Cl2 C5 C6 C1 . -178.2(2)
C7 N1 C6 C5 . 121.3(3)
C7 N1 C6 C1 . -62.9(4)
C17 C22 C21 C20 . 1.8(4)
N2 C22 C21 C20 . -178.4(2)
C12 C7 C8 C9 . 1.3(4)
N1 C7 C8 C9 . -177.8(2)
C7 C12 C11 C10 . 0.7(4)
C13 C12 C11 C10 . -176.5(2)
C28 C23 C24 C25 . 1.9(4)
N2 C23 C24 C25 . -173.1(2)
C28 C23 C24 Cl4 . 179.45(17)
N2 C23 C24 Cl4 . 4.4(3)
C27 C26 C25 C24 . -1.0(4)
C23 C24 C25 C26 . -0.4(4)
Cl4 C24 C25 C26 . -177.9(2)
C18 C19 C20 C21 . -0.8(4)
C22 C21 C20 C19 . 0.0(4)
C12 C11 C10 C9 . 0.7(4)
C11 C10 C9 C8 . -1.2(4)
C7 C8 C9 C10 . 0.1(4)
C6 C5 C4 C3 . -0.1(4)
Cl2 C5 C4 C3 . 179.3(2)
C25 C26 C27 C28 . 0.8(4)
C23 C28 C27 C26 . 0.9(4)
Cl3 C28 C27 C26 . -179.4(2)
C3 C2 C1 C6 . 2.5(5)
C3 C2 C1 Cl1 . -176.0(2)
C5 C6 C1 C2 . -2.4(4)
N1 C6 C1 C2 . -178.4(3)
C5 C6 C1 Cl1 . 176.1(2)
N1 C6 C1 Cl1 . 0.0(4)
C5 C4 C3 C2 . 0.2(5)
C1 C2 C3 C4 . -1.3(5)
